data_7134280
loop_
_publ_author_name
'Xu, Dong-Ping'
'Huang, Fei'
'Jin, Li-Zhen'
'Huang, Meng-Ya'
'Zhang, Wu'

_publ_section_title
;
 DBU-promoted cascade phosphorylation/cyclization for the synthesis of
 phosphorylated 3-aminoindoles.
;
_journal_issue 25
_journal_name_full 'Chemical communications (Cambridge, England)'
_journal_page_first 4816
_journal_page_last 4819
_journal_paper_doi 10.1039/d5cc00224a
_journal_volume 61
_journal_year 2025
_chemical_formula_moiety 'C26 H21 N2 O P, C H4 O'
_chemical_formula_sum 'C27 H25 N2 O2 P'
_chemical_formula_weight 440.46
_space_group_crystal_system triclinic
_space_group_IT_number 2
_space_group_name_Hall '-P 1'
_space_group_name_H-M_alt 'P -1'
_atom_sites_solution_hydrogens mixed
_atom_sites_solution_primary dual
_audit_creation_date 2024-09-26
_audit_creation_method
;
Olex2 1.5-alpha
(compiled 2024.02.16 svn.r378c4104 for OlexSys, GUI svn.r6928)
;
_audit_update_record
;
2024-09-26 deposited with the CCDC.	2025-02-24 downloaded from the CCDC.
;
_cell_angle_alpha 72.992(7)
_cell_angle_beta 78.674(6)
_cell_angle_gamma 80.115(6)
_cell_formula_units_Z 2
_cell_length_a 8.3695(12)
_cell_length_b 10.144(2)
_cell_length_c 14.956(3)
_cell_measurement_reflns_used 9486
_cell_measurement_temperature 297.15
_cell_measurement_theta_max 27.433
_cell_measurement_theta_min 2.861
_cell_volume 1181.7(4)
_computing_cell_refinement 'SAINT v8.37A (Bruker, 2015)'
_computing_data_reduction 'SAINT v8.37A (Bruker, 2015)'
_computing_molecular_graphics 'Olex2 1.5-alpha (Dolomanov et al., 2009)'
_computing_publication_material 'Olex2 1.5-alpha (Dolomanov et al., 2009)'
_computing_structure_refinement 'SHELXL 2019/3 (Sheldrick, 2015)'
_computing_structure_solution 'SHELXT 2018/2 (Sheldrick, 2018)'
_diffrn_ambient_temperature 297.15
_diffrn_measured_fraction_theta_full 0.998
_diffrn_measured_fraction_theta_max 0.999
_diffrn_measurement_device_type 'Bruker APEX-II CCD'
_diffrn_measurement_method '\f and \w scans'
_diffrn_radiation_type MoK\a
_diffrn_radiation_wavelength 0.71073
_diffrn_reflns_av_R_equivalents 0.0520
_diffrn_reflns_av_unetI/netI 0.0293
_diffrn_reflns_Laue_measured_fraction_full 0.998
_diffrn_reflns_Laue_measured_fraction_max 0.999
_diffrn_reflns_limit_h_max 10
_diffrn_reflns_limit_h_min -10
_diffrn_reflns_limit_k_max 13
_diffrn_reflns_limit_k_min -13
_diffrn_reflns_limit_l_max 19
_diffrn_reflns_limit_l_min -19
_diffrn_reflns_number 46840
_diffrn_reflns_point_group_measured_fraction_full 0.998
_diffrn_reflns_point_group_measured_fraction_max 0.999
_diffrn_reflns_theta_full 25.242
_diffrn_reflns_theta_max 27.480
_diffrn_reflns_theta_min 2.861
_diffrn_source_current 30.0
_diffrn_source_power 1.5
_diffrn_source_voltage 50.0
_diffrn_standards_number 0
_exptl_absorpt_coefficient_mu 0.142
_exptl_absorpt_correction_T_max 0.7456
_exptl_absorpt_correction_T_min 0.6352
_exptl_absorpt_correction_type none
_exptl_absorpt_process_details
;
SADABS-2016/2 (Bruker,2016/2) was used for absorption correction.
wR2(int) was 0.1160 before and 0.0678 after correction.
The Ratio of minimum to maximum transmission is 0.8519.
The \l/2 correction factor is Not present.
;
_exptl_crystal_colour 'clear light black'
_exptl_crystal_colour_lustre clear
_exptl_crystal_colour_modifier light
_exptl_crystal_colour_primary black
_exptl_crystal_density_diffrn 1.238
_exptl_crystal_description block
_exptl_crystal_F_000 464
_exptl_crystal_size_max 0.22
_exptl_crystal_size_mid 0.21
_exptl_crystal_size_min 0.2
_refine_diff_density_max 0.303
_refine_diff_density_min -0.452
_refine_diff_density_rms 0.087
_refine_ls_extinction_method none
_refine_ls_goodness_of_fit_ref 1.078
_refine_ls_hydrogen_treatment constr
_refine_ls_matrix_type full
_refine_ls_number_parameters 292
_refine_ls_number_reflns 5408
_refine_ls_number_restraints 0
_refine_ls_restrained_S_all 1.078
_refine_ls_R_factor_all 0.0853
_refine_ls_R_factor_gt 0.0621
_refine_ls_shift/su_max 0.000
_refine_ls_shift/su_mean 0.000
_refine_ls_structure_factor_coef Fsqd
_refine_ls_weighting_details 'w=1/[\s^2^(Fo^2^)+(0.0539P)^2^+1.2518P] where P=(Fo^2^+2Fc^2^)/3'
_refine_ls_weighting_scheme calc
_refine_ls_wR_factor_gt 0.1422
_refine_ls_wR_factor_ref 0.1649
_reflns_Friedel_coverage 0.000
_reflns_number_gt 4237
_reflns_number_total 5408
_reflns_threshold_expression 'I > 2\s(I)'
_cod_data_source_file d5cc00224a2.cif
_cod_data_source_block mo_20220925c_0m_a
_cod_depositor_comments 'Adding full bibliography for 7134279--7134280.cif.'
_cod_original_cell_volume 1181.8(4)
_cod_database_code 7134280
_shelx_shelxl_version_number 2019/3
_shelx_space_group_comment
;
The symmetry employed for this shelxl refinement is uniquely defined
by the following loop, which should always be used as a source of
symmetry information in preference to the above space-group names.
They are only intended as comments.
;
_shelx_estimated_absorpt_t_max 0.972
_shelx_estimated_absorpt_t_min 0.969
_olex2_refinement_description
;
1. Fixed Uiso
 At 1.2 times of:
  All C(H) groups, All N(H) groups, All N(H,H) groups
 At 1.5 times of:
  All C(H,H,H) groups, All O(H) groups
2.a Rotating group:
 N1(H1A,H1B)
2.b Aromatic/amide H refined with riding coordinates:
 N2(H2), C11(H11), C17(H17), C9(H9), C8(H8), C22(H22), C15(H15), C26(H26),
 C1(H1), C18(H18), C5(H5), C25(H25), C20(H20), C19(H19), C24(H24), C2(H2A),
 C23(H23), C3(H3), C4(H4)
2.c Idealised Me refined as rotating group:
 C00W(H00A,H00B,H00C)
2.d Idealised tetrahedral OH refined as rotating group:
 O2(H2B)
;
_olex2_submission_special_instructions 'No special instructions were received'

loop_
_space_group_symop_operation_xyz
'x, y, z'
'-x, -y, -z'

loop_
_atom_site_label
_atom_site_type_symbol
_atom_site_fract_x
_atom_site_fract_y
_atom_site_fract_z
_atom_site_U_iso_or_equiv
_atom_site_adp_type
_atom_site_occupancy
_atom_site_site_symmetry_order
_atom_site_calc_flag
_atom_site_refinement_flags_posn
_atom_site_refinement_flags_adp
_atom_site_refinement_flags_occupancy
_atom_site_disorder_assembly
_atom_site_disorder_group
P1 P 0.66646(7) 0.28587(6) 0.33780(4) 0.03652(17) Uani 1 1 d . . . . .
O1 O 0.4901(2) 0.3390(2) 0.33015(14) 0.0504(5) Uani 1 1 d . . . . .
N2 N 0.9518(2) 0.4192(2) 0.27894(13) 0.0384(4) Uani 1 1 d . . . . .
H2 H 1.000314 0.367898 0.325071 0.046 Uiso 1 1 calc R U . . .
O2 O 0.1822(3) 0.2701(3) 0.40114(16) 0.0722(7) Uani 1 1 d . . . . .
H2B H 0.272741 0.289965 0.372624 0.108 Uiso 1 1 calc R U . . .
N1 N 0.6095(3) 0.5418(3) 0.15011(18) 0.0595(7) Uani 1 1 d . . . . .
H1A H 0.627346 0.550545 0.089800 0.071 Uiso 1 1 d R U . . .
H1B H 0.548107 0.476112 0.177159 0.071 Uiso 1 1 d R U . . .
C12 C 0.9005(3) 0.5822(2) 0.14428(15) 0.0314(4) Uani 1 1 d . . . . .
C13 C 0.7583(3) 0.5099(2) 0.18351(16) 0.0353(5) Uani 1 1 d . . . . .
C14 C 0.7940(3) 0.4102(2) 0.26514(16) 0.0375(5) Uani 1 1 d . . . . .
C10 C 1.0156(3) 0.5228(2) 0.20716(15) 0.0335(5) Uani 1 1 d . . . . .
C7 C 0.9396(3) 0.6915(2) 0.06349(16) 0.0363(5) Uani 1 1 d . . . . .
C16 C 0.7107(3) 0.2503(2) 0.45643(16) 0.0373(5) Uani 1 1 d . . . . .
C6 C 0.8255(3) 0.7568(2) -0.00577(16) 0.0384(5) Uani 1 1 d . . . . .
C21 C 0.7248(3) 0.1270(3) 0.30381(16) 0.0384(5) Uani 1 1 d . . . . .
C11 C 1.1682(3) 0.5715(3) 0.19287(19) 0.0440(6) Uani 1 1 d . . . . .
H11 H 1.242504 0.533134 0.235122 0.053 Uiso 1 1 calc R U . . .
C17 C 0.7739(3) 0.1213(3) 0.50786(19) 0.0472(6) Uani 1 1 d . . . . .
H17 H 0.801910 0.048000 0.480022 0.057 Uiso 1 1 calc R U . . .
C9 C 1.2028(3) 0.6781(3) 0.1140(2) 0.0520(7) Uani 1 1 d . . . . .
H9 H 1.303469 0.711935 0.102212 0.062 Uiso 1 1 calc R U . . .
C8 C 1.0914(3) 0.7377(3) 0.0505(2) 0.0481(6) Uani 1 1 d . . . . .
H8 H 1.119935 0.810359 -0.002025 0.058 Uiso 1 1 calc R U . . .
C22 C 0.8656(4) 0.1051(3) 0.2408(2) 0.0561(7) Uani 1 1 d . . . . .
H22 H 0.934925 0.173801 0.215020 0.067 Uiso 1 1 calc R U . . .
C15 C 0.6712(4) 0.3596(3) 0.4992(2) 0.0535(7) Uani 1 1 d . . . . .
H15 H 0.630462 0.447111 0.465072 0.064 Uiso 1 1 calc R U . . .
C26 C 0.6221(3) 0.0239(3) 0.3405(2) 0.0526(6) Uani 1 1 d . . . . .
H26 H 0.526558 0.038181 0.382111 0.063 Uiso 1 1 calc R U . . .
C1 C 0.7828(4) 0.6823(3) -0.0599(2) 0.0548(7) Uani 1 1 d . . . . .
H1 H 0.824517 0.589181 -0.051757 0.066 Uiso 1 1 calc R U . . .
C18 C 0.7956(4) 0.1010(3) 0.6009(2) 0.0601(8) Uani 1 1 d . . . . .
H18 H 0.838016 0.014219 0.635286 0.072 Uiso 1 1 calc R U . . .
C5 C 0.7598(4) 0.8950(3) -0.0197(2) 0.0640(8) Uani 1 1 d . . . . .
H5 H 0.787379 0.947953 0.015069 0.077 Uiso 1 1 calc R U . . .
C25 C 0.6610(5) -0.1001(3) 0.3155(3) 0.0679(9) Uani 1 1 d . . . . .
H25 H 0.592101 -0.169240 0.340446 0.081 Uiso 1 1 calc R U . . .
C20 C 0.6924(5) 0.3382(4) 0.5919(2) 0.0665(9) Uani 1 1 d . . . . .
H20 H 0.664638 0.410926 0.620248 0.080 Uiso 1 1 calc R U . . .
C19 C 0.7545(4) 0.2093(4) 0.6421(2) 0.0647(8) Uani 1 1 d . . . . .
H19 H 0.768729 0.195317 0.704495 0.078 Uiso 1 1 calc R U . . .
C24 C 0.8016(5) -0.1206(4) 0.2536(3) 0.0730(10) Uani 1 1 d . . . . .
H24 H 0.827740 -0.204055 0.236914 0.088 Uiso 1 1 calc R U . . .
C2 C 0.6790(5) 0.7446(4) -0.1256(2) 0.0723(9) Uani 1 1 d . . . . .
H2A H 0.654047 0.693551 -0.162486 0.087 Uiso 1 1 calc R U . . .
C23 C 0.9029(5) -0.0203(4) 0.2164(2) 0.0750(10) Uani 1 1 d . . . . .
H23 H 0.997601 -0.035370 0.174498 0.090 Uiso 1 1 calc R U . . .
C3 C 0.6127(5) 0.8796(4) -0.1374(3) 0.0800(11) Uani 1 1 d . . . . .
H3 H 0.540504 0.920018 -0.180620 0.096 Uiso 1 1 calc R U . . .
C4 C 0.6537(5) 0.9549(4) -0.0847(3) 0.0842(12) Uani 1 1 d . . . . .
H4 H 0.609732 1.047535 -0.092784 0.101 Uiso 1 1 calc R U . . .
C00W C 0.1541(5) 0.3029(6) 0.4861(3) 0.0969(14) Uani 1 1 d . . . . .
H00A H 0.100052 0.396153 0.478180 0.145 Uiso 1 1 calc R U . . .
H00B H 0.256880 0.295868 0.507571 0.145 Uiso 1 1 calc R U . . .
H00C H 0.085908 0.239783 0.531922 0.145 Uiso 1 1 calc R U . . .

loop_
_atom_site_aniso_label
_atom_site_aniso_U_11
_atom_site_aniso_U_22
_atom_site_aniso_U_33
_atom_site_aniso_U_23
_atom_site_aniso_U_13
_atom_site_aniso_U_12
P1 0.0271(3) 0.0434(3) 0.0374(3) -0.0101(2) -0.0026(2) -0.0038(2)
O1 0.0270(8) 0.0583(11) 0.0590(11) -0.0087(9) -0.0030(7) -0.0032(7)
N2 0.0304(9) 0.0473(11) 0.0357(10) -0.0044(8) -0.0110(8) -0.0052(8)
O2 0.0409(11) 0.1036(19) 0.0654(14) -0.0052(13) -0.0130(10) -0.0151(11)
N1 0.0345(11) 0.0774(17) 0.0582(14) 0.0080(12) -0.0194(10) -0.0161(11)
C12 0.0287(10) 0.0327(10) 0.0361(11) -0.0162(9) -0.0047(8) -0.0009(8)
C13 0.0276(10) 0.0408(12) 0.0376(11) -0.0110(9) -0.0070(8) -0.0015(9)
C14 0.0297(11) 0.0439(12) 0.0392(12) -0.0121(10) -0.0064(9) -0.0025(9)
C10 0.0306(10) 0.0387(11) 0.0346(11) -0.0158(9) -0.0044(8) -0.0034(8)
C7 0.0389(12) 0.0333(11) 0.0387(12) -0.0141(9) -0.0043(9) -0.0040(9)
C16 0.0342(11) 0.0424(12) 0.0339(11) -0.0104(9) 0.0014(9) -0.0080(9)
C6 0.0405(12) 0.0363(11) 0.0353(11) -0.0063(9) -0.0033(9) -0.0049(9)
C21 0.0371(12) 0.0486(13) 0.0306(11) -0.0112(10) -0.0071(9) -0.0046(10)
C11 0.0357(12) 0.0505(14) 0.0523(14) -0.0183(12) -0.0129(10) -0.0077(10)
C17 0.0529(15) 0.0421(13) 0.0453(14) -0.0111(11) -0.0048(11) -0.0064(11)
C9 0.0385(13) 0.0542(15) 0.0674(18) -0.0148(13) -0.0079(12) -0.0200(11)
C8 0.0479(14) 0.0423(13) 0.0521(15) -0.0053(11) -0.0056(11) -0.0153(11)
C22 0.0566(17) 0.0620(17) 0.0454(15) -0.0176(13) 0.0054(12) -0.0050(13)
C15 0.0672(18) 0.0470(14) 0.0459(14) -0.0182(12) -0.0022(13) -0.0033(13)
C26 0.0471(15) 0.0541(16) 0.0604(17) -0.0178(13) -0.0105(12) -0.0097(12)
C1 0.0636(18) 0.0524(16) 0.0549(16) -0.0236(13) -0.0206(13) 0.0044(13)
C18 0.072(2) 0.0618(18) 0.0431(15) -0.0017(13) -0.0159(14) -0.0129(15)
C5 0.081(2) 0.0408(15) 0.073(2) -0.0127(14) -0.0284(17) 0.0002(14)
C25 0.082(2) 0.0530(17) 0.080(2) -0.0200(16) -0.0304(19) -0.0138(16)
C20 0.085(2) 0.070(2) 0.0521(17) -0.0317(16) -0.0017(16) -0.0133(17)
C19 0.076(2) 0.084(2) 0.0384(14) -0.0181(15) -0.0062(14) -0.0220(18)
C24 0.104(3) 0.0567(19) 0.067(2) -0.0313(17) -0.030(2) 0.0102(19)
C2 0.082(2) 0.082(2) 0.062(2) -0.0254(18) -0.0327(17) -0.0013(19)
C23 0.086(2) 0.076(2) 0.0582(19) -0.0322(17) 0.0051(17) 0.0103(19)
C3 0.083(3) 0.085(3) 0.068(2) -0.0064(19) -0.0394(19) 0.009(2)
C4 0.103(3) 0.0505(18) 0.090(3) -0.0036(18) -0.041(2) 0.0168(18)
C00W 0.076(3) 0.148(4) 0.071(2) -0.027(3) 0.002(2) -0.044(3)

loop_
_atom_type_symbol
_atom_type_description
_atom_type_scat_dispersion_real
_atom_type_scat_dispersion_imag
_atom_type_scat_source
C C 0.0033 0.0016 'International Tables Vol C Tables 4.2.6.8 and 6.1.1.4'
H H 0.0000 0.0000 'International Tables Vol C Tables 4.2.6.8 and 6.1.1.4'
N N 0.0061 0.0033 'International Tables Vol C Tables 4.2.6.8 and 6.1.1.4'
O O 0.0106 0.0060 'International Tables Vol C Tables 4.2.6.8 and 6.1.1.4'
P P 0.1023 0.0942 'International Tables Vol C Tables 4.2.6.8 and 6.1.1.4'

loop_
_geom_angle_atom_site_label_1
_geom_angle_atom_site_label_2
_geom_angle_atom_site_label_3
_geom_angle
_geom_angle_site_symmetry_1
_geom_angle_site_symmetry_3
_geom_angle_publ_flag
O1 P1 C14 110.26(11) . . ?
O1 P1 C16 112.87(11) . . ?
O1 P1 C21 111.17(11) . . ?
C14 P1 C16 106.65(11) . . ?
C14 P1 C21 109.10(11) . . ?
C21 P1 C16 106.59(11) . . ?
C14 N2 H2 125.7 . . ?
C10 N2 H2 125.7 . . ?
C10 N2 C14 108.54(18) . . ?
C00W O2 H2B 109.5 . . ?
H1A N1 H1B 108.4 . . ?
C13 N1 H1A 109.0 . . ?
C13 N1 H1B 110.7 . . ?
C10 C12 C13 106.11(19) . . ?
C7 C12 C13 134.1(2) . . ?
C7 C12 C10 119.8(2) . . ?
N1 C13 C12 126.3(2) . . ?
N1 C13 C14 126.5(2) . . ?
C14 C13 C12 107.08(19) . . ?
N2 C14 P1 124.90(17) . . ?
C13 C14 P1 126.10(17) . . ?
C13 C14 N2 108.9(2) . . ?
N2 C10 C12 109.32(19) . . ?
N2 C10 C11 128.7(2) . . ?
C11 C10 C12 121.9(2) . . ?
C12 C7 C6 122.5(2) . . ?
C8 C7 C12 117.3(2) . . ?
C8 C7 C6 120.2(2) . . ?
C17 C16 P1 124.00(19) . . ?
C17 C16 C15 119.0(2) . . ?
C15 C16 P1 116.97(19) . . ?
C1 C6 C7 121.0(2) . . ?
C1 C6 C5 117.8(3) . . ?
C5 C6 C7 121.2(2) . . ?
C22 C21 P1 122.6(2) . . ?
C26 C21 P1 118.16(19) . . ?
C26 C21 C22 119.2(3) . . ?
C10 C11 H11 121.5 . . ?
C9 C11 C10 117.0(2) . . ?
C9 C11 H11 121.5 . . ?
C16 C17 H17 119.9 . . ?
C16 C17 C18 120.3(3) . . ?
C18 C17 H17 119.9 . . ?
C11 C9 H9 119.0 . . ?
C11 C9 C8 122.1(2) . . ?
C8 C9 H9 119.0 . . ?
C7 C8 C9 121.9(2) . . ?
C7 C8 H8 119.1 . . ?
C9 C8 H8 119.1 . . ?
C21 C22 H22 120.2 . . ?
C21 C22 C23 119.7(3) . . ?
C23 C22 H22 120.2 . . ?
C16 C15 H15 119.8 . . ?
C20 C15 C16 120.3(3) . . ?
C20 C15 H15 119.8 . . ?
C21 C26 H26 119.9 . . ?
C25 C26 C21 120.3(3) . . ?
C25 C26 H26 119.9 . . ?
C6 C1 H1 119.6 . . ?
C2 C1 C6 120.7(3) . . ?
C2 C1 H1 119.6 . . ?
C17 C18 H18 120.0 . . ?
C19 C18 C17 119.9(3) . . ?
C19 C18 H18 120.0 . . ?
C6 C5 H5 119.7 . . ?
C4 C5 C6 120.6(3) . . ?
C4 C5 H5 119.7 . . ?
C26 C25 H25 120.1 . . ?
C24 C25 C26 119.8(3) . . ?
C24 C25 H25 120.1 . . ?
C15 C20 H20 120.0 . . ?
C19 C20 C15 120.0(3) . . ?
C19 C20 H20 120.0 . . ?
C18 C19 C20 120.5(3) . . ?
C18 C19 H19 119.8 . . ?
C20 C19 H19 119.8 . . ?
C25 C24 H24 119.7 . . ?
C23 C24 C25 120.7(3) . . ?
C23 C24 H24 119.7 . . ?
C1 C2 H2A 119.5 . . ?
C3 C2 C1 121.0(3) . . ?
C3 C2 H2A 119.5 . . ?
C22 C23 H23 119.8 . . ?
C24 C23 C22 120.4(3) . . ?
C24 C23 H23 119.8 . . ?
C2 C3 H3 120.5 . . ?
C2 C3 C4 119.1(3) . . ?
C4 C3 H3 120.5 . . ?
C5 C4 H4 119.6 . . ?
C3 C4 C5 120.7(3) . . ?
C3 C4 H4 119.6 . . ?
O2 C00W H00A 109.5 . . ?
O2 C00W H00B 109.5 . . ?
O2 C00W H00C 109.5 . . ?
H00A C00W H00B 109.5 . . ?
H00A C00W H00C 109.5 . . ?
H00B C00W H00C 109.5 . . ?

loop_
_geom_bond_atom_site_label_1
_geom_bond_atom_site_label_2
_geom_bond_distance
_geom_bond_site_symmetry_2
_geom_bond_publ_flag
P1 O1 1.4965(17) . ?
P1 C14 1.765(2) . ?
P1 C16 1.804(2) . ?
P1 C21 1.791(3) . ?
N2 H2 0.8600 . ?
N2 C14 1.398(3) . ?
N2 C10 1.360(3) . ?
O2 H2B 0.8200 . ?
O2 C00W 1.373(5) . ?
N1 H1A 0.8652 . ?
N1 H1B 0.8658 . ?
N1 C13 1.385(3) . ?
C12 C13 1.439(3) . ?
C12 C10 1.414(3) . ?
C12 C7 1.408(3) . ?
C13 C14 1.386(3) . ?
C10 C11 1.404(3) . ?
C7 C6 1.482(3) . ?
C7 C8 1.388(3) . ?
C16 C17 1.385(3) . ?
C16 C15 1.397(3) . ?
C6 C1 1.385(4) . ?
C6 C5 1.385(4) . ?
C21 C22 1.386(3) . ?
C21 C26 1.386(4) . ?
C11 H11 0.9300 . ?
C11 C9 1.368(4) . ?
C17 H17 0.9300 . ?
C17 C18 1.390(4) . ?
C9 H9 0.9300 . ?
C9 C8 1.398(4) . ?
C8 H8 0.9300 . ?
C22 H22 0.9300 . ?
C22 C23 1.392(4) . ?
C15 H15 0.9300 . ?
C15 C20 1.381(4) . ?
C26 H26 0.9300 . ?
C26 C25 1.384(4) . ?
C1 H1 0.9300 . ?
C1 C2 1.380(4) . ?
C18 H18 0.9300 . ?
C18 C19 1.374(4) . ?
C5 H5 0.9300 . ?
C5 C4 1.383(5) . ?
C25 H25 0.9300 . ?
C25 C24 1.374(5) . ?
C20 H20 0.9300 . ?
C20 C19 1.375(5) . ?
C19 H19 0.9300 . ?
C24 H24 0.9300 . ?
C24 C23 1.358(5) . ?
C2 H2A 0.9300 . ?
C2 C3 1.360(5) . ?
C23 H23 0.9300 . ?
C3 H3 0.9300 . ?
C3 C4 1.368(5) . ?
C4 H4 0.9300 . ?
C00W H00A 0.9600 . ?
C00W H00B 0.9600 . ?
C00W H00C 0.9600 . ?

loop_
_geom_torsion_atom_site_label_1
_geom_torsion_atom_site_label_2
_geom_torsion_atom_site_label_3
_geom_torsion_atom_site_label_4
_geom_torsion
_geom_torsion_site_symmetry_1
_geom_torsion_site_symmetry_2
_geom_torsion_site_symmetry_3
_geom_torsion_site_symmetry_4
_geom_torsion_publ_flag
P1 C16 C17 C18 -176.3(2) . . . . ?
P1 C16 C15 C20 176.2(2) . . . . ?
P1 C21 C22 C23 -179.2(2) . . . . ?
P1 C21 C26 C25 179.2(2) . . . . ?
O1 P1 C14 N2 155.94(19) . . . . ?
O1 P1 C14 C13 -27.1(2) . . . . ?
O1 P1 C16 C17 120.9(2) . . . . ?
O1 P1 C16 C15 -56.2(2) . . . . ?
O1 P1 C21 C22 131.4(2) . . . . ?
O1 P1 C21 C26 -46.9(2) . . . . ?
N2 C10 C11 C9 179.9(2) . . . . ?
N1 C13 C14 P1 8.4(4) . . . . ?
N1 C13 C14 N2 -174.3(2) . . . . ?
C12 C13 C14 P1 -176.37(17) . . . . ?
C12 C13 C14 N2 1.0(3) . . . . ?
C12 C10 C11 C9 -1.2(3) . . . . ?
C12 C7 C6 C1 -65.2(3) . . . . ?
C12 C7 C6 C5 115.8(3) . . . . ?
C12 C7 C8 C9 0.6(4) . . . . ?
C13 C12 C10 N2 1.3(2) . . . . ?
C13 C12 C10 C11 -177.7(2) . . . . ?
C13 C12 C7 C6 -2.0(4) . . . . ?
C13 C12 C7 C8 177.8(2) . . . . ?
C14 P1 C16 C17 -117.9(2) . . . . ?
C14 P1 C16 C15 65.0(2) . . . . ?
C14 P1 C21 C22 9.6(2) . . . . ?
C14 P1 C21 C26 -168.8(2) . . . . ?
C14 N2 C10 C12 -0.8(2) . . . . ?
C14 N2 C10 C11 178.2(2) . . . . ?
C10 N2 C14 P1 177.24(17) . . . . ?
C10 N2 C14 C13 -0.1(3) . . . . ?
C10 C12 C13 N1 173.8(2) . . . . ?
C10 C12 C13 C14 -1.4(2) . . . . ?
C10 C12 C7 C6 179.17(19) . . . . ?
C10 C12 C7 C8 -1.1(3) . . . . ?
C10 C11 C9 C8 0.7(4) . . . . ?
C7 C12 C13 N1 -5.1(4) . . . . ?
C7 C12 C13 C14 179.6(2) . . . . ?
C7 C12 C10 N2 -179.52(19) . . . . ?
C7 C12 C10 C11 1.4(3) . . . . ?
C7 C6 C1 C2 -178.7(3) . . . . ?
C7 C6 C5 C4 179.8(3) . . . . ?
C16 P1 C14 N2 33.1(2) . . . . ?
C16 P1 C14 C13 -150.0(2) . . . . ?
C16 P1 C21 C22 -105.2(2) . . . . ?
C16 P1 C21 C26 76.4(2) . . . . ?
C16 C17 C18 C19 -0.1(4) . . . . ?
C16 C15 C20 C19 0.8(5) . . . . ?
C6 C7 C8 C9 -179.6(2) . . . . ?
C6 C1 C2 C3 -1.7(6) . . . . ?
C6 C5 C4 C3 -0.7(6) . . . . ?
C21 P1 C14 N2 -81.7(2) . . . . ?
C21 P1 C14 C13 95.2(2) . . . . ?
C21 P1 C16 C17 -1.4(2) . . . . ?
C21 P1 C16 C15 -178.5(2) . . . . ?
C21 C22 C23 C24 0.4(5) . . . . ?
C21 C26 C25 C24 -0.4(5) . . . . ?
C11 C9 C8 C7 -0.4(4) . . . . ?
C17 C16 C15 C20 -1.1(4) . . . . ?
C17 C18 C19 C20 -0.3(5) . . . . ?
C8 C7 C6 C1 115.0(3) . . . . ?
C8 C7 C6 C5 -64.0(3) . . . . ?
C22 C21 C26 C25 0.9(4) . . . . ?
C15 C16 C17 C18 0.8(4) . . . . ?
C15 C20 C19 C18 -0.1(5) . . . . ?
C26 C21 C22 C23 -0.9(4) . . . . ?
C26 C25 C24 C23 -0.2(5) . . . . ?
C1 C6 C5 C4 0.8(5) . . . . ?
C1 C2 C3 C4 1.8(6) . . . . ?
C5 C6 C1 C2 0.4(5) . . . . ?
C25 C24 C23 C22 0.2(6) . . . . ?
C2 C3 C4 C5 -0.6(7) . . . . ?
